data_4317391
loop_
_publ_author_name
'Daniel L. Reger'
'Christine A. Little'
'Mark D. Smith'
'Arnold L. Rheingold'
'Louise M. Liable-Sands'
'Glen P. A. Yap'
'Ilia A. Guzei'

_publ_section_title
;
 Syntheses and Solid State Structures of Tris(pyrazolyl)methane Complexes
 of Sodium, Potassium, Calcium, and Strontium: Comparison of Structures
 with Analogous Complexes of Lead(II)
;
_journal_name_full 'Inorganic Chemistry'
_journal_page_first 19
_journal_page_last 27
_journal_paper_doi 10.1021/ic010690n
_journal_volume 41
_journal_year 2002
_chemical_formula_sum 'C90 H56 B2 F48 N12 O2 Sr'
_chemical_formula_weight 2358.71
_chemical_name_systematic
;
  ?
;
_space_group_IT_number 13
_symmetry_cell_setting monoclinic
_symmetry_space_group_name_Hall '-P 2yac'
_symmetry_space_group_name_H-M 'P 1 2/n 1'
_atom_sites_solution_hydrogens geom
_atom_sites_solution_primary direct
_atom_sites_solution_secondary difmap
_audit_creation_method SHELXL-97
_cell_angle_alpha 90.00
_cell_angle_beta 90.3850(10)
_cell_angle_gamma 90.00
_cell_formula_units_Z 2
_cell_length_a 14.2709(7)
_cell_length_b 13.2646(7)
_cell_length_c 27.4189(13)
_cell_measurement_reflns_used 5886
_cell_measurement_temperature 293(2)
_cell_measurement_theta_max 21.088
_cell_measurement_theta_min 2.220
_cell_volume 5190.2(4)
_computing_cell_refinement 'SAINT+ NT V6.02a (Bruker, 1998)'
_computing_data_collection 'SMART NT V5.611 (Bruker, 2000)'
_computing_data_reduction 'SAINT+ NT V6.02a'
_computing_molecular_graphics 'SHELXTL V5.1 (Sheldrick, 1997)'
_computing_publication_material 'SHELXTL V5.1'
_computing_structure_refinement 'SHELXL-97 (Sheldrick, 1997)'
_computing_structure_solution 'SHELXS-97 (Sheldrick, 1990)'
_diffrn_ambient_temperature 293(2)
_diffrn_measured_fraction_theta_full 0.999
_diffrn_measured_fraction_theta_max 0.999
_diffrn_measurement_device_type 'Bruker SMART APEX CCD diffractometer'
_diffrn_measurement_method 'omega scans'
_diffrn_radiation_monochromator graphite
_diffrn_radiation_source 'fine-focus sealed tube'
_diffrn_radiation_type MoK\a
_diffrn_radiation_wavelength 0.71073
_diffrn_reflns_av_R_equivalents 0.0504
_diffrn_reflns_av_sigmaI/netI 0.0598
_diffrn_reflns_limit_h_max 16
_diffrn_reflns_limit_h_min -16
_diffrn_reflns_limit_k_max 15
_diffrn_reflns_limit_k_min -14
_diffrn_reflns_limit_l_max 27
_diffrn_reflns_limit_l_min -32
_diffrn_reflns_number 26615
_diffrn_reflns_theta_full 25.01
_diffrn_reflns_theta_max 25.01
_diffrn_reflns_theta_min 1.54
_diffrn_standards_decay_% none
_exptl_absorpt_coefficient_mu 0.657
_exptl_absorpt_correction_T_max 0.8909
_exptl_absorpt_correction_T_min 0.7608
_exptl_absorpt_correction_type multi-scan
_exptl_absorpt_process_details '(SADABS, Bruker, 1997)'
_exptl_crystal_colour colorless
_exptl_crystal_density_diffrn 1.509
_exptl_crystal_density_method 'not measured'
_exptl_crystal_description bar
_exptl_crystal_F_000 2352
_exptl_crystal_size_max 0.44
_exptl_crystal_size_mid 0.24
_exptl_crystal_size_min 0.18
_refine_diff_density_max 0.955
_refine_diff_density_min -0.538
_refine_diff_density_rms 0.072
_refine_ls_extinction_coef 0.0017(6)
_refine_ls_extinction_expression Fc^*^=kFc[1+0.001xFc^2^\l^3^/sin(2\q)]^-1/4^
_refine_ls_extinction_method SHELXL
_refine_ls_goodness_of_fit_ref 1.018
_refine_ls_hydrogen_treatment mixed
_refine_ls_matrix_type full
_refine_ls_number_parameters 691
_refine_ls_number_reflns 9144
_refine_ls_number_restraints 2
_refine_ls_restrained_S_all 1.018
_refine_ls_R_factor_all 0.1320
_refine_ls_R_factor_gt 0.0762
_refine_ls_shift/su_max 0.000
_refine_ls_shift/su_mean 0.000
_refine_ls_structure_factor_coef Fsqd
_refine_ls_weighting_details
; calc
  [0.00000+1.00000exp(0.50(sin\q/\l)^2^)]/
    [\s^2^(Fo^2^)+0.0000+0.0000*P+(0.1657P)^2^+0.0000sin\q/\l]
  where P = 0.33333Fo^2^ + 0.66667Fc^2^
;
_refine_ls_weighting_scheme calc
_refine_ls_wR_factor_gt 0.2159
_refine_ls_wR_factor_ref 0.2582
_reflns_number_gt 5039
_reflns_number_total 9144
_reflns_threshold_expression >2sigma(I)
_cod_data_source_file ic010690n_6.cif
_cod_data_source_block {[HC(pz)3]2((CH3)2CO)2Sr}{B[3,5-(CF3)2C6H3]4}2
_cod_database_code 4317391

loop_
_symmetry_equiv_pos_as_xyz
'x, y, z'
'-x+1/2, y, -z+1/2'
'-x, -y, -z'
'x-1/2, -y, z-1/2'

loop_
_atom_site_label
_atom_site_type_symbol
_atom_site_fract_x
_atom_site_fract_y
_atom_site_fract_z
_atom_site_U_iso_or_equiv
_atom_site_adp_type
_atom_site_occupancy
_atom_site_symmetry_multiplicity
_atom_site_calc_flag
_atom_site_refinement_flags
_atom_site_disorder_assembly
_atom_site_disorder_group
Sr Sr 0.7500 0.97601(5) 0.2500 0.0571(3) Uani 1 2 d S . .
C1 C 0.7316(4) 1.0911(5) 0.12553(19) 0.0731(15) Uani 1 1 d . . .
H1 H 0.7265 1.1219 0.0931 0.080(16) Uiso 1 1 d . . .
N11 N 0.7880(4) 0.9292(4) 0.15674(18) 0.0930(16) Uani 1 1 d . . .
N12 N 0.7747(4) 0.9937(4) 0.11883(17) 0.0781(14) Uani 1 1 d . . .
C11 C 0.8084(5) 0.9528(7) 0.0773(2) 0.093(2) Uani 1 1 d . . .
H11 H 0.8086 0.9830 0.0467 0.111 Uiso 1 1 calc R . .
C12 C 0.8415(6) 0.8611(7) 0.0882(3) 0.111(2) Uani 1 1 d . . .
H12 H 0.8685 0.8146 0.0671 0.133 Uiso 1 1 calc R . .
C13 C 0.8269(6) 0.8509(6) 0.1366(3) 0.109(2) Uani 1 1 d . . .
H13 H 0.8433 0.7932 0.1539 0.131 Uiso 1 1 calc R . .
N21 N 0.8168(4) 1.1332(4) 0.20002(17) 0.0883(15) Uani 1 1 d . . .
N22 N 0.7890(3) 1.1579(4) 0.15449(16) 0.0780(13) Uani 1 1 d . . .
C21 C 0.8192(6) 1.2486(6) 0.1418(3) 0.116(3) Uani 1 1 d . . .
H21 H 0.8080 1.2806 0.1122 0.139 Uiso 1 1 calc R . .
C22 C 0.8697(7) 1.2864(7) 0.1799(3) 0.146(4) Uani 1 1 d . . .
H22 H 0.8996 1.3486 0.1818 0.175 Uiso 1 1 calc R . .
C23 C 0.8669(6) 1.2126(6) 0.2147(3) 0.117(3) Uani 1 1 d . . .
H23 H 0.8964 1.2172 0.2449 0.140 Uiso 1 1 calc R . .
N31 N 0.6208(4) 1.0515(5) 0.18908(18) 0.0910(16) Uani 1 1 d . . .
N32 N 0.6373(3) 1.0830(4) 0.14373(16) 0.0746(13) Uani 1 1 d . . .
C31 C 0.5569(5) 1.1011(5) 0.1198(3) 0.097(2) Uani 1 1 d . . .
H31 H 0.5510 1.1220 0.0875 0.116 Uiso 1 1 calc R . .
C32 C 0.4852(5) 1.0833(6) 0.1512(3) 0.101(2) Uani 1 1 d . . .
H32 H 0.4214 1.0910 0.1454 0.121 Uiso 1 1 calc R . .
C33 C 0.5274(5) 1.0520(7) 0.1930(3) 0.110(3) Uani 1 1 d . . .
H33 H 0.4953 1.0331 0.2210 0.132 Uiso 1 1 calc R . .
O1 O 0.6286(8) 0.8326(7) 0.2460(3) 0.234(5) Uani 1 1 d . . .
C40 C 0.5681(14) 0.7617(14) 0.2463(4) 0.226(8) Uani 1 1 d D . .
C41 C 0.608(2) 0.6560(15) 0.2524(8) 0.50(3) Uani 1 1 d D . .
H41A H 0.5879 0.6285 0.2830 0.748 Uiso 1 1 calc R . .
H41B H 0.6752 0.6590 0.2519 0.748 Uiso 1 1 calc R . .
H41C H 0.5861 0.6139 0.2263 0.748 Uiso 1 1 calc R . .
C42 C 0.4655(13) 0.7869(17) 0.2368(8) 0.41(2) Uani 1 1 d D . .
H42A H 0.4335 0.7932 0.2674 0.618 Uiso 1 1 calc R . .
H42B H 0.4371 0.7341 0.2179 0.618 Uiso 1 1 calc R . .
H42C H 0.4612 0.8494 0.2193 0.618 Uiso 1 1 calc R . .
B B 0.7369(4) 0.7081(4) 0.9395(2) 0.0601(14) Uani 1 1 d . . .
C50 C 0.7381(4) 0.8262(4) 0.92147(18) 0.0616(13) Uani 1 1 d . . .
C51 C 0.6910(3) 0.9031(4) 0.94616(19) 0.0623(13) Uani 1 1 d . . .
H51 H 0.6531 0.8861 0.9724 0.075 Uiso 1 1 calc R . .
C52 C 0.6985(4) 1.0033(4) 0.9331(2) 0.0684(15) Uani 1 1 d . . .
C53 C 0.7549(5) 1.0312(5) 0.8942(2) 0.0852(18) Uani 1 1 d . . .
H53 H 0.7610 1.0985 0.8854 0.102 Uiso 1 1 calc R . .
C54 C 0.8016(5) 0.9565(5) 0.8690(3) 0.0902(19) Uani 1 1 d . . .
C55 C 0.7928(4) 0.8572(5) 0.8825(2) 0.0786(16) Uani 1 1 d . . .
H55 H 0.8249 0.8086 0.8648 0.094 Uiso 1 1 calc R . .
C56 C 0.6447(2) 1.0793(2) 0.96006(12) 0.0808(16) Uani 1 1 d . . .
F56A F 0.6605(2) 1.1720(2) 0.94564(12) 0.173(2) Uani 1 1 d R . .
F56B F 0.6692(2) 1.0836(2) 1.00567(12) 0.201(3) Uani 1 1 d R . .
F56C F 0.5559(2) 1.0676(2) 0.96053(12) 0.158(2) Uani 1 1 d R . .
C57 C 0.8688(5) 0.9863(5) 0.8272(2) 0.153(4) Uani 1 1 d . . .
F57A F 0.9151(5) 0.9067(5) 0.8140(2) 0.32(2) Uani 0.50 1 d PR . .
F57B F 0.9271(5) 1.0563(5) 0.8406(2) 0.206(10) Uani 0.50 1 d PR . .
F57C F 0.8185(5) 1.0185(5) 0.7907(2) 0.246(12) Uani 0.50 1 d PR . .
F57D F 0.8587(5) 1.0810(5) 0.8162(2) 0.222(13) Uani 0.50 1 d PR . .
F57E F 0.8467(5) 0.9314(5) 0.7896(2) 0.218(11) Uani 0.50 1 d PR . .
F57F F 0.9553(5) 0.9692(5) 0.8395(2) 0.286(18) Uani 0.50 1 d PR . .
C60 C 0.7275(3) 0.6340(4) 0.89153(18) 0.0616(13) Uani 1 1 d . . .
C61 C 0.6719(4) 0.6607(5) 0.8514(2) 0.0801(16) Uani 1 1 d . . .
H61 H 0.6463 0.7252 0.8505 0.096 Uiso 1 1 calc R . .
C62 C 0.6530(5) 0.5965(5) 0.8130(2) 0.0887(19) Uani 1 1 d . . .
C63 C 0.6895(5) 0.5009(5) 0.8127(2) 0.0882(19) Uani 1 1 d . . .
H63 H 0.6766 0.4573 0.7870 0.106 Uiso 1 1 calc R . .
C64 C 0.7456(4) 0.4702(4) 0.8512(2) 0.0738(15) Uani 1 1 d . . .
C65 C 0.7635(4) 0.5371(4) 0.8894(2) 0.0673(14) Uani 1 1 d . . .
H59 H 0.8017 0.5154 0.9149 0.081 Uiso 1 1 calc R . .
C66 C 0.5909(4) 0.6280(4) 0.77376(16) 0.137(3) Uani 1 1 d . . .
F66A F 0.6202(4) 0.7093(4) 0.75190(16) 0.314(7) Uani 1 1 d R . .
F66B F 0.5071(4) 0.6533(4) 0.78679(16) 0.293(6) Uani 1 1 d R . .
F66C F 0.5794(4) 0.5700(4) 0.73828(16) 0.278(6) Uani 1 1 d R . .
C67 C 0.7868(4) 0.3704(2) 0.85107(17) 0.099(2) Uani 1 1 d . . .
F67A F 0.8797(4) 0.3742(2) 0.84932(17) 0.122(4) Uani 0.50 1 d PR . .
F67B F 0.7659(4) 0.3147(2) 0.81428(17) 0.169(9) Uani 0.50 1 d PR . .
F67C F 0.7704(4) 0.3159(2) 0.88919(17) 0.139(5) Uani 0.50 1 d PR . .
F67D F 0.7199(4) 0.3020(2) 0.84703(17) 0.232(11) Uani 0.50 1 d PR . .
F67E F 0.8342(4) 0.3394(2) 0.88864(17) 0.272(16) Uani 0.50 1 d PR . .
F67F F 0.8399(4) 0.3506(2) 0.81394(17) 0.273(14) Uani 0.50 1 d PR . .
C70 C 0.6430(3) 0.6902(4) 0.97403(19) 0.0605(12) Uani 1 1 d . . .
C71 C 0.5565(4) 0.6588(4) 0.9547(2) 0.0729(15) Uani 1 1 d . . .
H71 H 0.5516 0.6466 0.9214 0.087 Uiso 1 1 calc R . .
C72 C 0.4778(4) 0.6454(4) 0.9837(3) 0.0780(16) Uani 1 1 d . . .
C73 C 0.4830(4) 0.6607(5) 1.0326(3) 0.0837(17) Uani 1 1 d . . .
H73 H 0.4310 0.6499 1.0522 0.100 Uiso 1 1 calc R . .
C74 C 0.5663(4) 0.6924(5) 1.0527(2) 0.0817(17) Uani 1 1 d . . .
C75 C 0.6443(4) 0.7069(4) 1.0233(2) 0.0684(14) Uani 1 1 d . . .
H75 H 0.6998 0.7288 1.0378 0.082 Uiso 1 1 calc R . .
C76 C 0.38939(19) 0.6180(2) 0.96100(14) 0.095(2) Uani 1 1 d . . .
F76A F 0.39153(19) 0.5535(2) 0.92728(14) 0.204(4) Uani 1 1 d R . .
F76B F 0.34310(19) 0.6946(2) 0.94241(14) 0.1440(19) Uani 1 1 d R . .
F76C F 0.32613(19) 0.5840(2) 0.99298(14) 0.207(3) Uani 1 1 d R . .
C77 C 0.5745(3) 0.7122(4) 1.10583(11) 0.138(4) Uani 1 1 d . . .
F77A F 0.5076(3) 0.6684(4) 1.13185(11) 0.240(4) Uani 1 1 d R . .
F77B F 0.5725(3) 0.8022(4) 1.11780(11) 0.235(4) Uani 1 1 d R . .
F77C F 0.6505(3) 0.6738(4) 1.12631(11) 0.185(3) Uani 1 1 d R . .
C80 C 0.8314(3) 0.6847(4) 0.97147(17) 0.0570(12) Uani 1 1 d . . .
C81 C 0.8362(3) 0.6078(4) 1.00587(19) 0.0631(13) Uani 1 1 d . . .
H81 H 0.7852 0.5645 1.0086 0.076 Uiso 1 1 calc R . .
C82 C 0.9128(4) 0.5922(4) 1.0363(2) 0.0670(14) Uani 1 1 d . . .
C83 C 0.9897(4) 0.6534(5) 1.0336(2) 0.0746(15) Uani 1 1 d . . .
H83 H 1.0411 0.6438 1.0541 0.090 Uiso 1 1 calc R . .
C84 C 0.9890(3) 0.7301(5) 0.9993(2) 0.0704(15) Uani 1 1 d . . .
C85 C 0.9104(4) 0.7445(4) 0.96940(19) 0.0659(13) Uani 1 1 d . . .
H85 H 0.9114 0.7971 0.9470 0.079 Uiso 1 1 calc R . .
C86 C 0.9096(2) 0.5141(2) 1.07497(12) 0.0899(19) Uani 1 1 d . . .
F86A F 0.8787(2) 0.5493(2) 1.11531(12) 0.203(3) Uani 1 1 d R . .
F86B F 0.9919(2) 0.4757(2) 1.08579(12) 0.148(2) Uani 1 1 d R . .
F86C F 0.8566(2) 0.4379(2) 1.06401(12) 0.175(3) Uani 1 1 d R . .
C87 C 1.0732(3) 0.8044(4) 0.99653(19) 0.109(2) Uani 1 1 d . . .
F87A F 1.0431(3) 0.8901(4) 0.98003(19) 0.229(11) Uani 0.50 1 d PR . .
F87B F 1.1370(3) 0.7694(4) 0.96769(19) 0.303(19) Uani 0.50 1 d PR . .
F87C F 1.1084(3) 0.8168(4) 1.03978(19) 0.208(10) Uani 0.50 1 d PR . .
F87D F 1.1493(3) 0.7608(4) 1.01164(19) 0.145(5) Uani 0.50 1 d PR . .
F87E F 1.0554(3) 0.8815(4) 1.02398(19) 0.172(9) Uani 0.50 1 d PR . .
F87F F 1.0839(3) 0.8341(4) 0.95188(19) 0.131(5) Uani 0.50 1 d PR . .

loop_
_atom_site_aniso_label
_atom_site_aniso_U_11
_atom_site_aniso_U_22
_atom_site_aniso_U_33
_atom_site_aniso_U_23
_atom_site_aniso_U_13
_atom_site_aniso_U_12
Sr 0.0689(5) 0.0625(5) 0.0398(4) 0.000 -0.0061(3) 0.000
C1 0.084(4) 0.078(4) 0.058(3) 0.007(3) -0.015(3) -0.008(3)
N11 0.128(5) 0.080(4) 0.071(3) 0.001(3) 0.002(3) 0.021(3)
N12 0.083(3) 0.093(4) 0.058(3) -0.004(2) -0.001(2) -0.002(3)
C11 0.096(5) 0.123(6) 0.060(4) -0.020(4) 0.011(3) -0.013(4)
C12 0.116(6) 0.117(7) 0.098(6) -0.038(5) 0.003(4) 0.016(5)
C13 0.150(7) 0.090(5) 0.086(5) -0.015(4) -0.002(4) 0.032(5)
N21 0.105(4) 0.092(4) 0.068(3) 0.012(3) -0.028(3) -0.030(3)
N22 0.093(3) 0.076(3) 0.065(3) 0.012(2) -0.013(2) -0.017(3)
C21 0.142(7) 0.113(6) 0.093(5) 0.032(4) -0.026(4) -0.051(5)
C22 0.194(9) 0.106(6) 0.135(7) 0.030(5) -0.070(7) -0.075(6)
C23 0.138(7) 0.105(6) 0.105(5) 0.018(4) -0.047(5) -0.051(5)
N31 0.071(3) 0.142(5) 0.060(3) -0.001(3) -0.006(2) -0.001(3)
N32 0.076(3) 0.090(3) 0.058(3) -0.001(2) -0.017(2) -0.003(3)
C31 0.102(5) 0.101(5) 0.086(4) -0.003(4) -0.040(4) 0.002(4)
C32 0.077(4) 0.127(6) 0.098(5) -0.018(4) -0.021(4) 0.011(4)
C33 0.067(4) 0.171(8) 0.091(5) -0.021(5) -0.011(4) 0.002(4)
O1 0.352(13) 0.224(9) 0.126(5) 0.009(5) -0.038(6) -0.190(10)
C40 0.33(2) 0.243(19) 0.111(8) -0.043(10) 0.029(11) -0.127(18)
C41 1.09(9) 0.188(18) 0.22(2) 0.009(17) 0.00(4) -0.17(3)
C42 0.32(3) 0.51(4) 0.41(3) -0.31(3) 0.22(3) -0.24(3)
B 0.057(3) 0.054(3) 0.069(4) -0.002(3) -0.006(3) 0.003(3)
C50 0.063(3) 0.061(3) 0.061(3) 0.000(2) -0.007(2) -0.002(3)
C51 0.057(3) 0.060(3) 0.070(3) 0.001(3) -0.009(2) 0.002(3)
C52 0.071(3) 0.058(4) 0.076(4) 0.000(3) -0.011(3) 0.003(3)
C53 0.095(5) 0.069(4) 0.092(4) 0.013(3) 0.000(4) 0.003(4)
C54 0.100(5) 0.076(5) 0.094(5) 0.011(3) 0.019(4) -0.004(4)
C55 0.089(4) 0.067(4) 0.080(4) 0.004(3) 0.016(3) 0.007(3)
C56 0.090(5) 0.059(4) 0.092(4) -0.002(3) -0.013(3) 0.009(3)
F56A 0.217(6) 0.070(3) 0.234(6) 0.011(3) 0.082(5) 0.032(3)
F56B 0.296(8) 0.193(6) 0.114(4) -0.069(4) -0.039(5) 0.120(6)
F56C 0.089(3) 0.138(4) 0.248(6) -0.075(4) 0.029(3) 0.000(3)
C57 0.204(13) 0.105(8) 0.149(10) 0.031(7) 0.058(9) 0.003(8)
F57A 0.39(4) 0.142(14) 0.43(4) 0.096(18) 0.35(3) 0.086(17)
F57B 0.210(19) 0.22(2) 0.184(13) 0.026(14) 0.036(12) -0.128(17)
F57C 0.29(2) 0.33(3) 0.119(12) 0.102(17) -0.006(13) -0.09(2)
F57D 0.34(3) 0.086(9) 0.24(2) 0.074(12) 0.18(2) 0.041(14)
F57E 0.41(3) 0.103(10) 0.142(11) 0.014(9) 0.130(15) 0.016(14)
F57F 0.203(16) 0.171(19) 0.49(4) 0.14(2) 0.20(2) 0.025(16)
C60 0.057(3) 0.059(3) 0.068(3) -0.001(2) -0.008(2) 0.002(2)
C61 0.084(4) 0.074(4) 0.082(4) -0.008(3) -0.020(3) 0.019(3)
C62 0.101(5) 0.081(4) 0.084(4) -0.016(3) -0.031(3) 0.021(4)
C63 0.089(4) 0.092(5) 0.083(4) -0.019(3) -0.023(3) 0.007(4)
C64 0.077(4) 0.062(3) 0.082(4) -0.009(3) -0.012(3) 0.004(3)
C65 0.064(3) 0.064(4) 0.073(3) -0.003(3) -0.014(3) 0.005(3)
C66 0.179(9) 0.126(7) 0.106(6) -0.014(5) -0.072(6) 0.038(7)
F66A 0.437(16) 0.235(9) 0.266(10) 0.133(8) -0.238(11) -0.075(10)
F66B 0.231(8) 0.450(16) 0.197(7) -0.038(8) -0.118(6) 0.197(10)
F66C 0.404(12) 0.234(8) 0.194(6) -0.106(6) -0.216(8) 0.158(8)
C67 0.110(6) 0.075(5) 0.111(6) -0.026(4) -0.021(4) 0.007(4)
F67A 0.124(7) 0.111(7) 0.131(9) -0.015(7) -0.029(7) 0.059(6)
F67B 0.178(12) 0.122(10) 0.205(14) -0.123(10) -0.123(13) 0.091(9)
F67C 0.200(14) 0.084(7) 0.132(9) 0.032(7) 0.007(8) 0.035(8)
F67D 0.193(15) 0.075(8) 0.43(3) -0.017(14) -0.056(18) 0.007(8)
F67E 0.42(3) 0.095(10) 0.30(2) -0.083(12) -0.29(2) 0.121(15)
F67F 0.37(3) 0.26(2) 0.181(19) 0.059(16) 0.130(18) 0.21(2)
C70 0.057(3) 0.056(3) 0.068(3) 0.002(2) -0.008(2) 0.002(2)
C71 0.058(3) 0.063(3) 0.098(4) -0.002(3) -0.013(3) 0.005(3)
C72 0.056(3) 0.054(3) 0.125(5) 0.009(3) -0.007(3) 0.000(3)
C73 0.063(4) 0.080(4) 0.109(5) 0.009(4) 0.010(3) 0.001(3)
C74 0.063(4) 0.093(4) 0.089(4) -0.004(3) 0.015(3) 0.009(3)
C75 0.054(3) 0.069(4) 0.082(4) -0.003(3) -0.004(3) 0.006(3)
C76 0.054(4) 0.079(5) 0.152(6) -0.002(4) -0.014(4) -0.014(3)
F76A 0.108(4) 0.191(6) 0.311(9) -0.130(6) -0.082(5) 0.003(4)
F76B 0.100(3) 0.108(3) 0.222(5) 0.032(3) -0.079(3) -0.001(3)
F76C 0.107(4) 0.266(8) 0.246(7) 0.082(6) -0.035(4) -0.098(5)
C77 0.088(6) 0.229(12) 0.097(6) -0.013(7) 0.035(5) 0.032(7)
F77A 0.170(6) 0.425(13) 0.124(4) -0.019(6) 0.063(4) -0.098(7)
F77B 0.341(11) 0.236(8) 0.127(5) -0.083(5) -0.030(6) 0.099(8)
F77C 0.157(5) 0.307(9) 0.089(3) 0.017(4) -0.009(3) 0.031(5)
C80 0.052(3) 0.057(3) 0.062(3) -0.003(2) -0.002(2) -0.001(2)
C81 0.047(3) 0.060(3) 0.082(3) 0.001(3) -0.004(2) 0.001(2)
C82 0.055(3) 0.070(4) 0.077(3) 0.003(3) -0.004(2) 0.000(3)
C83 0.053(3) 0.087(4) 0.083(4) 0.001(3) -0.014(3) 0.005(3)
C84 0.047(3) 0.077(4) 0.087(4) -0.005(3) -0.002(3) -0.007(3)
C85 0.058(3) 0.066(3) 0.074(3) 0.002(3) -0.001(2) -0.007(3)
C86 0.076(4) 0.105(5) 0.089(5) 0.021(4) -0.018(3) 0.005(4)
F86A 0.327(9) 0.174(5) 0.108(4) 0.055(4) 0.076(5) 0.091(6)
F86B 0.111(3) 0.148(4) 0.185(5) 0.067(4) -0.043(3) 0.024(3)
F86C 0.167(5) 0.143(4) 0.213(6) 0.099(4) -0.083(4) -0.073(4)
C87 0.068(5) 0.131(7) 0.129(7) 0.018(5) -0.010(4) -0.024(5)
F87A 0.154(14) 0.147(15) 0.38(3) 0.067(18) -0.021(17) -0.046(11)
F87B 0.129(15) 0.35(3) 0.44(4) -0.23(3) 0.20(2) -0.127(16)
F87C 0.109(12) 0.33(3) 0.189(12) -0.097(15) 0.011(10) -0.097(13)
F87D 0.030(5) 0.173(12) 0.231(15) 0.018(10) -0.001(6) -0.004(5)
F87E 0.113(10) 0.134(12) 0.269(19) -0.129(13) 0.054(10) -0.071(9)
F87F 0.082(8) 0.175(14) 0.137(8) 0.032(8) 0.041(6) -0.049(7)

loop_
_atom_type_symbol
_atom_type_description
_atom_type_scat_dispersion_real
_atom_type_scat_dispersion_imag
_atom_type_scat_source
C C 0.0033 0.0016 'International Tables Vol C Tables 4.2.6.8 and 6.1.1.4'
H H 0.0000 0.0000 'International Tables Vol C Tables 4.2.6.8 and 6.1.1.4'
B B 0.0013 0.0007 'International Tables Vol C Tables 4.2.6.8 and 6.1.1.4'
N N 0.0061 0.0033 'International Tables Vol C Tables 4.2.6.8 and 6.1.1.4'
F F 0.0171 0.0103 'International Tables Vol C Tables 4.2.6.8 and 6.1.1.4'
O O 0.0106 0.0060 'International Tables Vol C Tables 4.2.6.8 and 6.1.1.4'
Sr Sr -1.5307 3.2498 'International Tables Vol C Tables 4.2.6.8 and 6.1.1.4'

loop_
_geom_angle_atom_site_label_1
_geom_angle_atom_site_label_2
_geom_angle_atom_site_label_3
_geom_angle
_geom_angle_site_symmetry_1
_geom_angle_site_symmetry_3
_geom_angle_publ_flag
O1 Sr O1 84.7(6) 2_655 . y
O1 Sr N21 142.8(2) 2_655 2_655 ?
O1 Sr N21 110.9(3) . 2_655 ?
O1 Sr N21 110.9(3) 2_655 . y
O1 Sr N21 142.8(2) . . y
N21 Sr N21 77.5(3) 2_655 . y
O1 Sr N31 139.8(2) 2_655 . y
O1 Sr N31 77.8(3) . . y
N21 Sr N31 77.38(16) 2_655 . y
N21 Sr N31 68.55(16) . . y
O1 Sr N31 77.8(3) 2_655 2_655 y
O1 Sr N31 139.8(2) . 2_655 y
N21 Sr N31 68.55(16) 2_655 2_655 y
N21 Sr N31 77.38(16) . 2_655 y
N31 Sr N31 136.0(3) . 2_655 y
O1 Sr N11 85.9(2) 2_655 2_655 y
O1 Sr N11 74.3(2) . 2_655 y
N21 Sr N11 67.56(17) 2_655 2_655 y
N21 Sr N11 137.90(16) . 2_655 y
N31 Sr N11 122.54(17) . 2_655 y
N31 Sr N11 68.61(17) 2_655 2_655 y
O1 Sr N11 74.3(2) 2_655 . y
O1 Sr N11 85.9(2) . . y
N21 Sr N11 137.90(16) 2_655 . y
N21 Sr N11 67.56(17) . . y
N31 Sr N11 68.61(17) . . y
N31 Sr N11 122.54(17) 2_655 . y
N11 Sr N11 153.3(2) 2_655 . y
N22 C1 N32 112.5(5) . . y
N22 C1 N12 112.3(5) . . y
N32 C1 N12 112.1(5) . . y
C13 N11 N12 103.6(5) . . y
C13 N11 Sr 132.6(5) . . y
N12 N11 Sr 123.6(4) . . y
C11 N12 N11 110.0(6) . . y
C11 N12 C1 128.4(6) . . y
N11 N12 C1 121.6(5) . . y
C12 C11 N12 107.8(7) . . y
C11 C12 C13 104.6(7) . . y
N11 C13 C12 113.9(7) . . y
C23 N21 N22 103.9(5) . . y
C23 N21 Sr 130.8(4) . . y
N22 N21 Sr 124.1(3) . . y
C21 N22 N21 111.7(5) . . y
C21 N22 C1 126.7(5) . . y
N21 N22 C1 121.5(5) . . y
N22 C21 C22 107.7(6) . . y
C21 C22 C23 104.7(7) . . y
N21 C23 C22 112.0(6) . . y
N32 N31 C33 104.8(5) . . y
N32 N31 Sr 125.0(4) . . y
C33 N31 Sr 129.4(5) . . y
N31 N32 C31 110.9(5) . . y
N31 N32 C1 121.1(4) . . y
C31 N32 C1 127.9(5) . . y
N32 C31 C32 107.6(6) . . y
C33 C32 C31 104.9(6) . . y
N31 C33 C32 111.8(7) . . y
C40 O1 Sr 177.2(7) . . y
O1 C40 C41 115.2(19) . . y
O1 C40 C42 119.1(16) . . y
C41 C40 C42 125.5(19) . . y
C80 B C50 109.4(4) . . ?
C80 B C60 112.2(4) . . ?
C50 B C60 109.3(4) . . ?
C80 B C70 109.4(4) . . ?
C50 B C70 108.5(4) . . ?
C60 B C70 108.0(4) . . ?
C55 C50 C51 115.5(5) . . ?
C55 C50 B 121.3(5) . . ?
C51 C50 B 123.0(5) . . ?
C52 C51 C50 122.6(5) . . ?
C51 C52 C53 120.1(5) . . ?
C51 C52 C56 119.2(5) . . ?
C53 C52 C56 120.7(5) . . ?
C54 C53 C52 118.4(6) . . ?
C55 C54 C53 120.5(6) . . ?
C55 C54 C57 120.1(6) . . ?
C53 C54 C57 119.3(6) . . ?
C54 C55 C50 122.9(6) . . ?
F56C C56 F56B 104.9 . . ?
F56C C56 F56A 106.8 . . ?
F56B C56 F56A 101.7 . . ?
F56C C56 C52 116.4(3) . . ?
F56B C56 C52 112.1(3) . . ?
F56A C56 C52 113.6(3) . . ?
F57B C57 F57A 109.5 . . ?
F57B C57 F57F 56.2 . . ?
F57A C57 F57F 56.3 . . ?
F57B C57 F57D 56.3 . . ?
F57A C57 F57D 141.1 . . ?
F57F C57 F57D 109.5 . . ?
F57B C57 F57C 109.5 . . ?
F57A C57 F57C 109.5 . . ?
F57F C57 F57C 141.1 . . ?
F57D C57 F57C 56.3 . . ?
F57B C57 F57E 141.0 . . ?
F57A C57 F57E 56.2 . . ?
F57F C57 F57E 109.5 . . ?
F57D C57 F57E 109.5 . . ?
F57C C57 F57E 56.2 . . ?
F57B C57 C54 111.8(4) . . ?
F57A C57 C54 108.4(3) . . ?
F57F C57 C54 110.7(4) . . ?
F57D C57 C54 110.5(3) . . ?
F57C C57 C54 108.2(4) . . ?
F57E C57 C54 107.2(4) . . ?
F57E F57A F57F 120.0 . . ?
F57E F57A C57 61.9 . . ?
F57F F57A C57 61.9 . . ?
F57F F57B F57D 120.0 . . ?
F57F F57B C57 61.9 . . ?
F57D F57B C57 61.9 . . ?
F57D F57C F57E 120.0 . . ?
F57D F57C C57 61.9 . . ?
F57E F57C C57 61.9 . . ?
F57B F57D F57C 120.0 . . ?
F57B F57D C57 61.9 . . ?
F57C F57D C57 61.9 . . ?
F57A F57E F57C 120.0 . . ?
F57A F57E C57 61.9 . . ?
F57C F57E C57 61.9 . . ?
F57B F57F F57A 120.0 . . ?
F57B F57F C57 61.9 . . ?
F57A F57F C57 61.9 . . ?
C65 C60 C61 114.2(5) . . ?
C65 C60 B 124.0(4) . . ?
C61 C60 B 121.4(5) . . ?
C62 C61 C60 123.4(5) . . ?
C63 C62 C61 120.3(6) . . ?
C63 C62 C66 119.5(5) . . ?
C61 C62 C66 120.2(5) . . ?
C62 C63 C64 119.1(6) . . ?
C63 C64 C65 119.3(5) . . ?
C63 C64 C67 120.0(5) . . ?
C65 C64 C67 120.7(5) . . ?
C60 C65 C64 123.7(5) . . ?
F66C C66 F66B 104.9 . . ?
F66C C66 F66A 101.1 . . ?
F66B C66 F66A 102.3 . . ?
F66C C66 C62 118.4(3) . . ?
F66B C66 C62 115.5(4) . . ?
F66A C66 C62 112.5(4) . . ?
F67B C67 F67C 105.8 . . ?
F67B C67 F67E 124.0 . . ?
F67C C67 F67E 43.6 . . ?
F67B C67 F67F 53.3 . . ?
F67C C67 F67F 129.0 . . ?
F67E C67 F67F 104.7 . . ?
F67B C67 F67D 51.4 . . ?
F67C C67 F67D 63.3 . . ?
F67E C67 F67D 102.9 . . ?
F67F C67 F67D 102.8 . . ?
F67B C67 F67A 102.7 . . ?
F67C C67 F67A 103.7 . . ?
F67E C67 F67A 61.6 . . ?
F67F C67 F67A 52.5 . . ?
F67D C67 F67A 138.1 . . ?
F67B C67 C64 115.9(3) . . ?
F67C C67 C64 115.7(3) . . ?
F67E C67 C64 119.8(3) . . ?
F67F C67 C64 115.1(3) . . ?
F67D C67 C64 109.6(3) . . ?
F67A C67 C64 111.7(3) . . ?
F67F F67A C67 62.5 . . ?
F67F F67A F67E 110.0 . . ?
C67 F67A F67E 58.0 . . ?
F67D F67B F67F 127.1 . . ?
F67D F67B C67 66.0 . . ?
F67F F67B C67 64.1 . . ?
F67E F67C C67 68.3 . . ?
F67E F67C F67D 121.5 . . ?
C67 F67C F67D 59.4 . . ?
F67B F67D C67 62.6 . . ?
F67B F67D F67C 110.1 . . ?
C67 F67D F67C 57.4 . . ?
F67C F67E C67 68.1 . . ?
F67C F67E F67A 125.9 . . ?
C67 F67E F67A 60.4 . . ?
F67B F67F F67A 122.9 . . ?
F67B F67F C67 62.6 . . ?
F67A F67F C67 64.9 . . ?
C75 C70 C71 115.3(5) . . ?
C75 C70 B 122.2(4) . . ?
C71 C70 B 122.5(5) . . ?
C72 C71 C70 122.2(6) . . ?
C73 C72 C71 120.4(5) . . ?
C73 C72 C76 120.2(6) . . ?
C71 C72 C76 119.3(6) . . ?
C72 C73 C74 119.0(6) . . ?
C73 C74 C75 120.2(6) . . ?
C73 C74 C77 120.7(5) . . ?
C75 C74 C77 119.1(5) . . ?
C70 C75 C74 122.9(5) . . ?
F76A C76 F76B 104.8 . . ?
F76A C76 F76C 105.7 . . ?
F76B C76 F76C 100.1 . . ?
F76A C76 C72 117.4(3) . . ?
F76B C76 C72 114.0(3) . . ?
F76C C76 C72 113.0(3) . . ?
F77B C77 F77C 106.2 . . ?
F77B C77 F77A 105.1 . . ?
F77C C77 F77A 101.2 . . ?
F77B C77 C74 115.4(3) . . ?
F77C C77 C74 114.1(3) . . ?
F77A C77 C74 113.4(3) . . ?
C85 C80 C81 114.4(4) . . ?
C85 C80 B 122.7(5) . . ?
C81 C80 B 122.7(4) . . ?
C82 C81 C80 123.5(5) . . ?
C83 C82 C81 120.6(5) . . ?
C83 C82 C86 118.8(4) . . ?
C81 C82 C86 120.4(4) . . ?
C82 C83 C84 118.0(5) . . ?
C83 C84 C85 120.1(5) . . ?
C83 C84 C87 119.7(5) . . ?
C85 C84 C87 120.1(5) . . ?
C80 C85 C84 123.3(5) . . ?
F86A C86 F86C 106.3 . . ?
F86A C86 F86B 105.0 . . ?
F86C C86 F86B 105.7 . . ?
F86A C86 C82 112.0(3) . . ?
F86C C86 C82 113.5(3) . . ?
F86B C86 C82 113.6(2) . . ?
F87C C87 F87D 56.3 . . ?
F87C C87 F87E 56.3 . . ?
F87D C87 F87E 109.5 . . ?
F87C C87 F87B 109.5 . . ?
F87D C87 F87B 56.3 . . ?
F87E C87 F87B 141.1 . . ?
F87C C87 F87F 141.1 . . ?
F87D C87 F87F 109.5 . . ?
F87E C87 F87F 109.5 . . ?
F87B C87 F87F 56.2 . . ?
F87C C87 F87A 109.5 . . ?
F87D C87 F87A 141.1 . . ?
F87E C87 F87A 56.2 . . ?
F87B C87 F87A 109.5 . . ?
F87F C87 F87A 56.3 . . ?
F87C C87 C84 109.4(3) . . ?
F87D C87 C84 110.4(3) . . ?
F87E C87 C84 108.5(3) . . ?
F87B C87 C84 110.5(3) . . ?
F87F C87 C84 109.6(3) . . ?
F87A C87 C84 108.6(3) . . ?
F87E F87A F87F 120.0 . . ?
F87E F87A C87 61.9 . . ?
F87F F87A C87 61.9 . . ?
F87F F87B F87D 120.0 . . ?
F87F F87B C87 61.9 . . ?
F87D F87B C87 61.9 . . ?
F87D F87C F87E 120.0 . . ?
F87D F87C C87 61.9 . . ?
F87E F87C C87 61.9 . . ?
F87C F87D F87B 120.0 . . ?
F87C F87D C87 61.9 . . ?
F87B F87D C87 61.9 . . ?
F87A F87E F87C 120.0 . . ?
F87A F87E C87 61.9 . . ?
F87C F87E C87 61.9 . . ?
F87B F87F F87A 120.0 . . ?
F87B F87F C87 61.9 . . ?
F87A F87F C87 61.9 . . ?

loop_
_geom_bond_atom_site_label_1
_geom_bond_atom_site_label_2
_geom_bond_distance
_geom_bond_site_symmetry_2
_geom_bond_publ_flag
Sr O1 2.575(8) 2_655 ?
Sr O1 2.575(8) . y
Sr N21 2.674(5) 2_655 ?
Sr N21 2.674(5) . y
Sr N31 2.674(5) . y
Sr N31 2.674(5) 2_655 ?
Sr N11 2.690(5) 2_655 ?
Sr N11 2.690(5) . y
C1 N22 1.441(7) . y
C1 N32 1.442(7) . y
C1 N12 1.443(8) . y
N11 C13 1.303(8) . y
N11 N12 1.359(7) . y
N12 C11 1.352(8) . y
C11 C12 1.337(10) . y
C12 C13 1.352(10) . y
N21 C23 1.333(8) . y
N21 N22 1.348(6) . y
N22 C21 1.325(8) . y
C21 C22 1.361(10) . y
C22 C23 1.367(10) . y
N31 N32 1.334(7) . y
N31 C33 1.338(8) . y
N32 C31 1.341(7) . y
C31 C32 1.363(10) . y
C32 C33 1.355(10) . y
O1 C40 1.277(16) . y
C40 C41 1.522(10) . y
C40 C42 1.522(10) . y
B C80 1.634(7) . ?
B C50 1.643(8) . ?
B C60 1.645(8) . ?
B C70 1.663(8) . ?
C50 C55 1.390(8) . ?
C50 C51 1.398(7) . ?
C51 C52 1.381(7) . ?
C52 C53 1.390(9) . ?
C52 C56 1.470(6) . ?
C53 C54 1.382(9) . ?
C54 C55 1.374(8) . ?
C54 C57 1.552(8) . ?
C56 F56C 1.2770 . ?
C56 F56B 1.2978 . ?
C56 F56A 1.3125 . ?
C57 F57B 1.2991 . ?
C57 F57A 1.2992 . ?
C57 F57F 1.2992 . ?
C57 F57D 1.2992 . ?
C57 F57C 1.2992 . ?
C57 F57E 1.2993 . ?
F57A F57E 1.2249 . ?
F57A F57F 1.2249 . ?
F57B F57F 1.2248 . ?
F57B F57D 1.2249 . ?
F57C F57D 1.2249 . ?
F57C F57E 1.2249 . ?
C60 C65 1.386(7) . ?
C60 C61 1.399(7) . ?
C61 C62 1.379(8) . ?
C62 C63 1.371(8) . ?
C62 C66 1.451(6) . ?
C63 C64 1.382(8) . ?
C64 C65 1.395(8) . ?
C64 C67 1.449(6) . ?
C66 F66C 1.2507 . ?
C66 F66B 1.2949 . ?
C66 F66A 1.3040 . ?
C67 F67B 1.2835 . ?
C67 F67C 1.2928 . ?
C67 F67E 1.2950 . ?
C67 F67F 1.3006 . ?
C67 F67D 1.3208 . ?
C67 F67A 1.3277 . ?
F67A F67F 1.1633 . ?
F67A F67E 1.3436 . ?
F67B F67D 1.1294 . ?
F67B F67F 1.1583 . ?
F67C F67E 0.9618 . ?
F67C F67D 1.3709 . ?
C70 C75 1.369(7) . ?
C70 C71 1.403(7) . ?
C71 C72 1.392(8) . ?
C72 C73 1.357(9) . ?
C72 C76 1.450(6) . ?
C73 C74 1.372(8) . ?
C74 C75 1.393(8) . ?
C74 C77 1.483(7) . ?
C76 F76A 1.2601 . ?
C76 F76B 1.3137 . ?
C76 F76C 1.3409 . ?
C77 F77B 1.2387 . ?
C77 F77C 1.3203 . ?
C77 F77A 1.3292 . ?
C80 C85 1.381(7) . ?
C80 C81 1.390(7) . ?
C81 C82 1.386(7) . ?
C82 C83 1.368(7) . ?
C82 C86 1.485(6) . ?
C83 C84 1.385(8) . ?
C84 C85 1.397(7) . ?
C84 C87 1.556(6) . ?
C86 F86A 1.2815 . ?
C86 F86C 1.2961 . ?
C86 F86B 1.3120 . ?
C87 F87C 1.2959 . ?
C87 F87D 1.2959 . ?
C87 F87E 1.2960 . ?
C87 F87B 1.2960 . ?
C87 F87F 1.2961 . ?
C87 F87A 1.2961 . ?
F87A F87E 1.2217 . ?
F87A F87F 1.2221 . ?
F87B F87F 1.2219 . ?
F87B F87D 1.2219 . ?
F87C F87D 1.2219 . ?
F87C F87E 1.2220 . ?

loop_
_geom_torsion_atom_site_label_1
_geom_torsion_atom_site_label_2
_geom_torsion_atom_site_label_3
_geom_torsion_atom_site_label_4
_geom_torsion
_geom_torsion_site_symmetry_1
_geom_torsion_site_symmetry_2
_geom_torsion_site_symmetry_3
_geom_torsion_site_symmetry_4
_geom_torsion_publ_flag
Sr N11 N12 C1 -5.1(8) . . . . y
Sr N21 N22 C1 -10.6(8) . . . . y
Sr N31 N32 C1 -8.4(8) . . . . y
